data_9013567
loop_
_publ_author_name
'Kyono, A.'

_publ_section_title
;Molecular conformation and anion configuration variations for As4S4 and
 As4Se4 in an anion-substituted solid solution Locality: synthetic Note:
 S1Se0-3
;
_journal_name_full 'American Mineralogist'
_journal_page_first 451
_journal_page_last 460
_journal_paper_doi 10.2138/am.2009.3075
_journal_volume 94
_journal_year 2009
_chemical_compound_source Synthetic
_chemical_formula_sum 'As S'
_chemical_name_mineral Realgar
_space_group_IT_number 14
_symmetry_space_group_name_Hall '-P 2yn'
_symmetry_space_group_name_H-M 'P 1 21/n 1'
_cell_angle_alpha 90
_cell_angle_beta 106.531
_cell_angle_gamma 90
_cell_formula_units_Z 16
_cell_length_a 9.3420
_cell_length_b 13.5666
_cell_length_c 6.5961
_cell_volume 801.430
_database_code_amcsd 0004857
_exptl_crystal_density_diffrn 3.547
_cod_database_code 9013567

loop_
_space_group_symop_operation_xyz
x,y,z
1/2+x,1/2-y,1/2+z
1/2-x,1/2+y,1/2-z
-x,-y,-z

loop_
_atom_site_aniso_label
_atom_site_aniso_U_11
_atom_site_aniso_U_22
_atom_site_aniso_U_33
_atom_site_aniso_U_12
_atom_site_aniso_U_13
_atom_site_aniso_U_23
As1 0.03120 0.02220 0.02360 -0.00410 0.00540 -0.00330
As2 0.02630 0.02360 0.02820 -0.00106 0.00950 0.00150
As3 0.02860 0.02800 0.01900 -0.00135 0.00442 -0.00340
As4 0.02730 0.02850 0.02570 0.00523 0.00400 0.00240
SX1 0.03550 0.02560 0.02620 0.00420 0.01290 -0.00280
SX2 0.03190 0.02640 0.02380 -0.00180 0.00750 0.00400
SX3 0.03840 0.02380 0.02920 0.00310 0.01150 0.00810
SX4 0.03350 0.03120 0.03090 0.00650 0.01140 -0.00560

loop_
_atom_site_label
_atom_site_fract_x
_atom_site_fract_y
_atom_site_fract_z
_atom_site_U_iso_or_equiv
_atom_site_type_symbol
_atom_site_attached_hydrogens
As1 0.12116 -0.02074 0.76347 0.02617 As 0
As2 0.42373 0.13898 0.85626 0.02567 As 0
As3 0.32093 0.12655 0.17794 0.02568 As 0
As4 0.03945 0.16103 0.71478 0.02791 As 0
SX1 0.34460 -0.00606 0.70110 0.02820 S 0
SX2 0.21424 -0.02336 0.11580 0.02750 S 0
SX3 0.23877 0.22625 0.63960 0.03000 S 0
SX4 0.10681 0.20989 0.05190 0.03140 S 0

loop_
_cod_changelog_entry_id
_cod_changelog_entry_author
_cod_changelog_entry_date
_cod_changelog_entry_text
1
;cod-tools version 3.8.0
Id: cif_guess_AMCSD_atom_types 9581 2023-05-17 12:35:41Z saulius
;
2023-05-23T09:24:58+03:00
;Derived atom types and hydrogen counts
from atom names that follow the AMCSD naming convention
(Wat == water, O-H == hydroxyl).
;

loop_
_cod_related_entry_id
_cod_related_entry_database
_cod_related_entry_code
1 AMCSD 0004857
